data_4310265
loop_
_publ_author_name
'Guang Zhu'
'Gerard Parkin'

_publ_section_title
;
Synthesis and Structural Characterization of M(PMe3)3(O2CR)2(OH2)H2 (M = Mo,
W): Aqua-Hydride Complexes of Molybdenum and Tungsten
;
_journal_name_full 'Inorganic Chemistry'
_journal_page_first 9637
_journal_page_last 9639
_journal_paper_doi 10.1021/ic051617q
_journal_volume 44
_journal_year 2005
_chemical_formula_sum 'C19 H47 Mo O4 P3'
_chemical_formula_weight 528.42
_chemical_name_common (ButCOO)2Mo(PMe3)3H2
_chemical_name_systematic
; 
 ? 
;
_space_group_IT_number 14
_symmetry_cell_setting monoclinic
_symmetry_space_group_name_Hall '-P 2yn'
_symmetry_space_group_name_H-M 'P 1 21/n 1'
_atom_sites_solution_hydrogens geom
_atom_sites_solution_primary direct
_atom_sites_solution_secondary difmap
_audit_creation_method SHELXL-97
_cell_angle_alpha 90.00
_cell_angle_beta 92.5910(10)
_cell_angle_gamma 90.00
_cell_formula_units_Z 4
_cell_length_a 11.0624(7)
_cell_length_b 16.4631(11)
_cell_length_c 15.3066(9)
_cell_measurement_temperature 243(2)
_cell_volume 2784.8(3)
_computing_cell_refinement 'Bruker SMART'
_computing_data_collection 'Bruker SMART'
_computing_data_reduction 'Bruker SHELXTL'
_computing_molecular_graphics 'Bruker SHELXTL'
_computing_publication_material 'Bruker SHELXTL'
_computing_structure_refinement 'SHELXL-97 (Sheldrick, 1997)'
_computing_structure_solution 'SHELXS-97 (Sheldrick, 1990)'
_diffrn_ambient_temperature 243(2)
_diffrn_measured_fraction_theta_full 0.895
_diffrn_measured_fraction_theta_max 0.895
_diffrn_measurement_device_type 'CCD area detector'
_diffrn_measurement_method 'phi and omega scans'
_diffrn_radiation_monochromator graphite
_diffrn_radiation_source 'fine-focus sealed tube'
_diffrn_radiation_type MoK\a
_diffrn_radiation_wavelength 0.71073
_diffrn_reflns_av_R_equivalents 0.0214
_diffrn_reflns_av_sigmaI/netI 0.0218
_diffrn_reflns_limit_h_max 13
_diffrn_reflns_limit_h_min -14
_diffrn_reflns_limit_k_max 21
_diffrn_reflns_limit_k_min -21
_diffrn_reflns_limit_l_max 8
_diffrn_reflns_limit_l_min -20
_diffrn_reflns_number 18473
_diffrn_reflns_theta_full 28.19
_diffrn_reflns_theta_max 28.19
_diffrn_reflns_theta_min 1.82
_exptl_absorpt_coefficient_mu 0.662
_exptl_absorpt_correction_T_max 0.9368
_exptl_absorpt_correction_T_min 0.8262
_exptl_absorpt_correction_type empirical
_exptl_absorpt_process_details sadabs
_exptl_crystal_colour Orange
_exptl_crystal_density_diffrn 1.260
_exptl_crystal_density_method 'not measured'
_exptl_crystal_description block
_exptl_crystal_F_000 1120
_exptl_crystal_size_max 0.30
_exptl_crystal_size_mid 0.20
_exptl_crystal_size_min 0.10
_refine_diff_density_max 0.352
_refine_diff_density_min -0.272
_refine_diff_density_rms 0.047
_refine_ls_extinction_method none
_refine_ls_goodness_of_fit_ref 1.029
_refine_ls_hydrogen_treatment constr
_refine_ls_matrix_type full
_refine_ls_number_parameters 252
_refine_ls_number_reflns 6130
_refine_ls_number_restraints 0
_refine_ls_restrained_S_all 1.029
_refine_ls_R_factor_all 0.0318
_refine_ls_R_factor_gt 0.0241
_refine_ls_shift/su_max 0.001
_refine_ls_shift/su_mean 0.000
_refine_ls_structure_factor_coef Fsqd
_refine_ls_weighting_details 'calc w=1/[\s^2^(Fo^2^)+(0.0329P)^2^+0.7577P] where P=(Fo^2^+2Fc^2^)/3'
_refine_ls_weighting_scheme calc
_refine_ls_wR_factor_gt 0.0617
_refine_ls_wR_factor_ref 0.0646
_reflns_number_gt 5175
_reflns_number_total 6130
_reflns_threshold_expression >2sigma(I)
_cod_data_source_file ic051617qsi20050920_052019.cif
_cod_data_source_block moh2s10
_cod_depositor_comments
;
The following automatic conversions were performed:
'_symmetry_cell_setting' value 'Monoclinic' changed to 'monoclinic'
according to '/home/saulius/struct/CIF-dictionaries/cif_core.dic'
dictionary named 'cif_core.dic' version 2.4.1 from 2010-06-29.

Automatic conversion script
Id: cif_fix_enum 1527 2010-12-29 10:47:43Z saulius 
;
_cod_database_code 4310265

loop_
_symmetry_equiv_pos_as_xyz
'x, y, z'
'-x+1/2, y+1/2, -z+1/2'
'-x, -y, -z'
'x-1/2, -y-1/2, z-1/2'

loop_
_atom_site_label
_atom_site_type_symbol
_atom_site_fract_x
_atom_site_fract_y
_atom_site_fract_z
_atom_site_U_iso_or_equiv
_atom_site_adp_type
_atom_site_occupancy
_atom_site_symmetry_multiplicity
_atom_site_calc_flag
_atom_site_refinement_flags
_atom_site_disorder_assembly
_atom_site_disorder_group
Mo Mo -0.003620(13) 0.215661(9) 0.400779(9) 0.02634(5) Uani 1 1 d . . .
O1 O 0.13659(12) 0.15372(8) 0.32284(8) 0.0368(3) Uani 1 1 d . . .
O2 O 0.13198(11) 0.13160(8) 0.46334(8) 0.0342(3) Uani 1 1 d . . .
O3 O 0.14738(12) 0.29915(8) 0.40817(8) 0.0358(3) Uani 1 1 d . . .
O4 O 0.24460(15) 0.29554(10) 0.53922(9) 0.0525(4) Uani 1 1 d . . .
P1 P -0.11342(5) 0.10466(3) 0.33208(3) 0.04028(13) Uani 1 1 d . . .
P2 P -0.06633(5) 0.28168(3) 0.53317(3) 0.03547(11) Uani 1 1 d . . .
P3 P -0.06629(5) 0.31267(3) 0.29106(3) 0.04040(13) Uani 1 1 d . . .
C1 C 0.18503(17) 0.12374(11) 0.39266(12) 0.0346(4) Uani 1 1 d . . .
C2 C 0.3054(2) 0.07819(14) 0.39140(14) 0.0483(5) Uani 1 1 d . . .
C3 C 0.3679(3) 0.0961(3) 0.3086(2) 0.1085(14) Uani 1 1 d . . .
H3A H 0.3162 0.0800 0.2588 0.163 Uiso 1 1 calc R . .
H3B H 0.4433 0.0661 0.3083 0.163 Uiso 1 1 calc R . .
H3C H 0.3845 0.1539 0.3053 0.163 Uiso 1 1 calc R . .
C4 C 0.3815(3) 0.1009(2) 0.4731(2) 0.0897(11) Uani 1 1 d . . .
H4A H 0.4015 0.1582 0.4712 0.135 Uiso 1 1 calc R . .
H4B H 0.4555 0.0691 0.4755 0.135 Uiso 1 1 calc R . .
H4C H 0.3362 0.0898 0.5245 0.135 Uiso 1 1 calc R . .
C5 C 0.2767(3) -0.01300(17) 0.3968(2) 0.0836(9) Uani 1 1 d . . .
H5A H 0.2297 -0.0295 0.3448 0.125 Uiso 1 1 calc R . .
H5B H 0.2307 -0.0234 0.4481 0.125 Uiso 1 1 calc R . .
H5C H 0.3517 -0.0436 0.4010 0.125 Uiso 1 1 calc R . .
C6 C 0.23611(17) 0.31620(12) 0.46229(11) 0.0338(4) Uani 1 1 d . . .
C7 C 0.33463(18) 0.37230(13) 0.42543(13) 0.0429(5) Uani 1 1 d . . .
C8 C 0.3360(3) 0.3680(2) 0.32732(17) 0.0926(12) Uani 1 1 d . . .
H8A H 0.3988 0.4035 0.3069 0.139 Uiso 1 1 calc R . .
H8B H 0.2581 0.3852 0.3022 0.139 Uiso 1 1 calc R . .
H8C H 0.3520 0.3127 0.3096 0.139 Uiso 1 1 calc R . .
C9 C 0.3039(3) 0.45838(17) 0.4544(2) 0.0857(9) Uani 1 1 d . . .
H9A H 0.3634 0.4960 0.4334 0.129 Uiso 1 1 calc R . .
H9B H 0.3046 0.4606 0.5178 0.129 Uiso 1 1 calc R . .
H9C H 0.2242 0.4732 0.4306 0.129 Uiso 1 1 calc R . .
C10 C 0.4577(2) 0.3508(2) 0.4665(2) 0.0795(9) Uani 1 1 d . . .
H10A H 0.5186 0.3860 0.4432 0.119 Uiso 1 1 calc R . .
H10B H 0.4766 0.2947 0.4533 0.119 Uiso 1 1 calc R . .
H10C H 0.4567 0.3577 0.5294 0.119 Uiso 1 1 calc R . .
C11 C -0.2774(2) 0.10147(17) 0.33838(19) 0.0679(7) Uani 1 1 d . . .
H11A H -0.3088 0.0537 0.3081 0.102 Uiso 1 1 calc R . .
H11B H -0.3125 0.1498 0.3113 0.102 Uiso 1 1 calc R . .
H11C H -0.2984 0.0993 0.3992 0.102 Uiso 1 1 calc R . .
C12 C -0.0950(3) 0.09012(16) 0.21478(14) 0.0625(7) Uani 1 1 d . . .
H12A H -0.1431 0.0440 0.1944 0.094 Uiso 1 1 calc R . .
H12B H -0.0105 0.0801 0.2044 0.094 Uiso 1 1 calc R . .
H12C H -0.1218 0.1385 0.1834 0.094 Uiso 1 1 calc R . .
C13 C -0.0705(2) 0.00393(13) 0.37203(16) 0.0575(6) Uani 1 1 d . . .
H13A H -0.1190 -0.0368 0.3409 0.086 Uiso 1 1 calc R . .
H13B H -0.0840 0.0004 0.4341 0.086 Uiso 1 1 calc R . .
H13C H 0.0144 -0.0055 0.3624 0.086 Uiso 1 1 calc R . .
C21 C -0.0097(2) 0.22708(15) 0.62972(14) 0.0534(6) Uani 1 1 d . . .
H21A H -0.0359 0.2544 0.6817 0.080 Uiso 1 1 calc R . .
H21B H 0.0780 0.2256 0.6307 0.080 Uiso 1 1 calc R . .
H21C H -0.0411 0.1721 0.6282 0.080 Uiso 1 1 calc R . .
C22 C -0.0166(2) 0.38507(14) 0.55824(16) 0.0587(6) Uani 1 1 d . . .
H22A H -0.0496 0.4023 0.6129 0.088 Uiso 1 1 calc R . .
H22B H -0.0449 0.4212 0.5116 0.088 Uiso 1 1 calc R . .
H22C H 0.0710 0.3867 0.5636 0.088 Uiso 1 1 calc R . .
C23 C -0.2277(2) 0.28919(18) 0.55142(19) 0.0697(8) Uani 1 1 d . . .
H23A H -0.2393 0.3168 0.6064 0.105 Uiso 1 1 calc R . .
H23B H -0.2624 0.2351 0.5535 0.105 Uiso 1 1 calc R . .
H23C H -0.2674 0.3197 0.5041 0.105 Uiso 1 1 calc R . .
C31 C 0.0301(3) 0.30745(17) 0.19765(15) 0.0632(7) Uani 1 1 d . . .
H31A H 0.0031 0.3472 0.1542 0.095 Uiso 1 1 calc R . .
H31B H 0.0253 0.2535 0.1723 0.095 Uiso 1 1 calc R . .
H31C H 0.1131 0.3189 0.2168 0.095 Uiso 1 1 calc R . .
C32 C -0.0549(3) 0.42008(14) 0.32054(18) 0.0683(8) Uani 1 1 d . . .
H32A H -0.0826 0.4531 0.2711 0.102 Uiso 1 1 calc R . .
H32B H 0.0287 0.4333 0.3363 0.102 Uiso 1 1 calc R . .
H32C H -0.1046 0.4308 0.3698 0.102 Uiso 1 1 calc R . .
C33 C -0.2167(2) 0.31036(16) 0.23681(18) 0.0643(7) Uani 1 1 d . . .
H33A H -0.2240 0.3544 0.1948 0.097 Uiso 1 1 calc R . .
H33B H -0.2775 0.3166 0.2800 0.097 Uiso 1 1 calc R . .
H33C H -0.2284 0.2589 0.2068 0.097 Uiso 1 1 calc R . .
H1 H -0.1422(18) 0.2416(13) 0.3913(13) 0.041(5) Uiso 1 1 d . . .
H2 H -0.0978(18) 0.1658(12) 0.4589(12) 0.041(5) Uiso 1 1 d . . .

loop_
_atom_site_aniso_label
_atom_site_aniso_U_11
_atom_site_aniso_U_22
_atom_site_aniso_U_33
_atom_site_aniso_U_23
_atom_site_aniso_U_13
_atom_site_aniso_U_12
Mo 0.02458(8) 0.02739(8) 0.02674(8) 0.00128(6) -0.00226(5) -0.00052(6)
O1 0.0375(7) 0.0432(8) 0.0297(6) -0.0004(5) -0.0003(5) 0.0054(6)
O2 0.0372(7) 0.0355(7) 0.0300(6) 0.0041(5) 0.0002(5) 0.0065(6)
O3 0.0306(7) 0.0384(7) 0.0379(7) 0.0035(5) -0.0054(5) -0.0056(5)
O4 0.0532(9) 0.0680(11) 0.0355(7) 0.0058(7) -0.0051(7) -0.0152(8)
P1 0.0418(3) 0.0370(3) 0.0411(3) -0.0014(2) -0.0086(2) -0.0091(2)
P2 0.0316(3) 0.0382(3) 0.0368(2) -0.0029(2) 0.0043(2) 0.0044(2)
P3 0.0401(3) 0.0369(3) 0.0428(3) 0.0095(2) -0.0139(2) -0.0009(2)
C1 0.0366(10) 0.0305(10) 0.0365(9) -0.0013(7) -0.0003(8) 0.0033(8)
C2 0.0421(12) 0.0513(13) 0.0516(12) -0.0002(10) 0.0036(10) 0.0177(10)
C3 0.068(2) 0.158(4) 0.103(2) 0.045(2) 0.0461(18) 0.054(2)
C4 0.0574(17) 0.095(2) 0.114(2) -0.0311(19) -0.0342(17) 0.0318(16)
C5 0.082(2) 0.0573(17) 0.111(2) -0.0118(16) 0.0030(18) 0.0323(15)
C6 0.0317(10) 0.0351(10) 0.0344(9) -0.0036(8) -0.0006(8) -0.0018(8)
C7 0.0366(11) 0.0494(12) 0.0425(10) 0.0002(9) -0.0019(8) -0.0129(9)
C8 0.091(2) 0.139(3) 0.0486(14) 0.0049(16) 0.0125(14) -0.066(2)
C9 0.077(2) 0.0508(16) 0.130(3) 0.0019(17) 0.0099(19) -0.0209(15)
C10 0.0372(14) 0.104(2) 0.096(2) 0.0214(18) -0.0053(14) -0.0157(14)
C11 0.0437(14) 0.0700(18) 0.0888(18) -0.0033(14) -0.0120(13) -0.0204(12)
C12 0.0863(19) 0.0561(15) 0.0435(12) -0.0105(11) -0.0153(12) -0.0064(13)
C13 0.0701(16) 0.0351(12) 0.0662(14) 0.0045(10) -0.0103(12) -0.0126(11)
C21 0.0667(16) 0.0593(15) 0.0341(10) 0.0018(10) 0.0027(10) 0.0056(12)
C22 0.0739(17) 0.0446(13) 0.0589(14) -0.0158(11) 0.0159(12) -0.0001(12)
C23 0.0380(13) 0.097(2) 0.0747(17) -0.0190(15) 0.0134(12) 0.0078(13)
C31 0.0698(17) 0.0747(18) 0.0445(12) 0.0209(12) -0.0039(12) -0.0082(13)
C32 0.088(2) 0.0365(13) 0.0774(17) 0.0124(12) -0.0275(15) 0.0019(12)
C33 0.0502(14) 0.0661(16) 0.0737(16) 0.0159(13) -0.0299(13) 0.0030(12)

loop_
_atom_type_symbol
_atom_type_description
_atom_type_scat_dispersion_real
_atom_type_scat_dispersion_imag
_atom_type_scat_source
C C 0.0033 0.0016 'International Tables Vol C Tables 4.2.6.8 and 6.1.1.4'
H H 0.0000 0.0000 'International Tables Vol C Tables 4.2.6.8 and 6.1.1.4'
O O 0.0106 0.0060 'International Tables Vol C Tables 4.2.6.8 and 6.1.1.4'
P P 0.1023 0.0942 'International Tables Vol C Tables 4.2.6.8 and 6.1.1.4'
Mo Mo -1.6832 0.6857 'International Tables Vol C Tables 4.2.6.8 and 6.1.1.4'

loop_
_geom_angle_atom_site_label_1
_geom_angle_atom_site_label_2
_geom_angle_atom_site_label_3
_geom_angle
_geom_angle_site_symmetry_1
_geom_angle_site_symmetry_3
_geom_angle_publ_flag
H1 Mo H2 63.0(10) . . ?
H1 Mo O3 125.0(8) . . ?
H2 Mo O3 143.7(7) . . ?
H1 Mo O2 146.5(7) . . ?
H2 Mo O2 83.5(7) . . ?
O3 Mo O2 82.46(5) . . ?
H1 Mo O1 139.4(7) . . ?
H2 Mo O1 122.5(7) . . ?
O3 Mo O1 76.46(5) . . ?
O2 Mo O1 58.50(4) . . ?
H1 Mo P3 60.7(7) . . ?
H2 Mo P3 123.3(7) . . ?
O3 Mo P3 79.13(4) . . ?
O2 Mo P3 152.10(4) . . ?
O1 Mo P3 96.62(3) . . ?
H1 Mo P1 72.5(7) . . ?
H2 Mo P1 62.1(7) . . ?
O3 Mo P1 151.40(4) . . ?
O2 Mo P1 91.88(4) . . ?
O1 Mo P1 76.72(4) . . ?
P3 Mo P1 94.325(19) . . ?
H1 Mo P2 69.2(7) . . ?
H2 Mo P2 63.5(7) . . ?
O3 Mo P2 85.47(4) . . ?
O2 Mo P2 97.57(3) . . ?
O1 Mo P2 151.33(3) . . ?
P3 Mo P2 101.65(2) . . ?
P1 Mo P2 123.11(2) . . ?
H1 Mo C1 158.3(8) . . ?
H2 Mo C1 105.7(7) . . ?
O3 Mo C1 75.60(6) . . ?
O2 Mo C1 29.17(5) . . ?
O1 Mo C1 29.51(5) . . ?
P3 Mo C1 124.39(4) . . ?
P1 Mo C1 85.83(4) . . ?
P2 Mo C1 124.32(4) . . ?
H1 Mo H1 0.0(15) . . ?
H2 Mo H1 63.0(10) . . ?
O3 Mo H1 125.0(8) . . ?
O2 Mo H1 146.5(7) . . ?
O1 Mo H1 139.4(7) . . ?
P3 Mo H1 60.7(7) . . ?
P1 Mo H1 72.5(7) . . ?
P2 Mo H1 69.2(7) . . ?
C1 Mo H1 158.3(8) . . ?
H1 Mo H2 63.0(10) . . ?
H2 Mo H2 0.0(16) . . ?
O3 Mo H2 143.7(7) . . ?
O2 Mo H2 83.5(7) . . ?
O1 Mo H2 122.5(7) . . ?
P3 Mo H2 123.3(7) . . ?
P1 Mo H2 62.1(7) . . ?
P2 Mo H2 63.5(7) . . ?
C1 Mo H2 105.7(7) . . ?
H1 Mo H2 63.0(10) . . ?
C1 O1 Mo 90.27(11) . . ?
C1 O2 Mo 91.46(10) . . ?
C6 O3 Mo 137.52(12) . . ?
C11 P1 C13 101.60(13) . . ?
C11 P1 C12 101.72(13) . . ?
C13 P1 C12 99.85(12) . . ?
C11 P1 Mo 118.83(9) . . ?
C13 P1 Mo 115.15(8) . . ?
C12 P1 Mo 116.79(9) . . ?
C21 P2 C23 102.28(13) . . ?
C21 P2 C22 101.60(12) . . ?
C23 P2 C22 101.08(12) . . ?
C21 P2 Mo 110.89(8) . . ?
C23 P2 Mo 118.47(9) . . ?
C22 P2 Mo 119.90(8) . . ?
C31 P3 C33 101.26(13) . . ?
C31 P3 C32 101.69(14) . . ?
C33 P3 C32 100.60(12) . . ?
C31 P3 Mo 110.92(9) . . ?
C33 P3 Mo 122.24(9) . . ?
C32 P3 Mo 117.19(8) . . ?
O2 C1 O1 119.08(16) . . ?
O2 C1 C2 120.04(16) . . ?
O1 C1 C2 120.87(17) . . ?
O2 C1 Mo 59.38(9) . . ?
O1 C1 Mo 60.23(9) . . ?
C2 C1 Mo 173.19(14) . . ?
C3 C2 C4 112.8(3) . . ?
C3 C2 C1 110.41(19) . . ?
C4 C2 C1 108.61(19) . . ?
C3 C2 C5 110.0(3) . . ?
C4 C2 C5 107.6(2) . . ?
C1 C2 C5 107.2(2) . . ?
C2 C3 H3A 109.5 . . ?
C2 C3 H3B 109.5 . . ?
H3A C3 H3B 109.5 . . ?
C2 C3 H3C 109.5 . . ?
H3A C3 H3C 109.5 . . ?
H3B C3 H3C 109.5 . . ?
C2 C4 H4A 109.5 . . ?
C2 C4 H4B 109.5 . . ?
H4A C4 H4B 109.5 . . ?
C2 C4 H4C 109.5 . . ?
H4A C4 H4C 109.5 . . ?
H4B C4 H4C 109.5 . . ?
C2 C5 H5A 109.5 . . ?
C2 C5 H5B 109.5 . . ?
H5A C5 H5B 109.5 . . ?
C2 C5 H5C 109.5 . . ?
H5A C5 H5C 109.5 . . ?
H5B C5 H5C 109.5 . . ?
O4 C6 O3 125.55(18) . . ?
O4 C6 C7 119.30(16) . . ?
O3 C6 C7 115.03(16) . . ?
C8 C7 C10 110.7(2) . . ?
C8 C7 C9 110.2(2) . . ?
C10 C7 C9 107.7(2) . . ?
C8 C7 C6 111.95(17) . . ?
C10 C7 C6 109.98(18) . . ?
C9 C7 C6 106.08(19) . . ?
C7 C8 H8A 109.5 . . ?
C7 C8 H8B 109.5 . . ?
H8A C8 H8B 109.5 . . ?
C7 C8 H8C 109.5 . . ?
H8A C8 H8C 109.5 . . ?
H8B C8 H8C 109.5 . . ?
C7 C9 H9A 109.5 . . ?
C7 C9 H9B 109.5 . . ?
H9A C9 H9B 109.5 . . ?
C7 C9 H9C 109.5 . . ?
H9A C9 H9C 109.5 . . ?
H9B C9 H9C 109.5 . . ?
C7 C10 H10A 109.5 . . ?
C7 C10 H10B 109.5 . . ?
H10A C10 H10B 109.5 . . ?
C7 C10 H10C 109.5 . . ?
H10A C10 H10C 109.5 . . ?
H10B C10 H10C 109.5 . . ?
P1 C11 H11A 109.5 . . ?
P1 C11 H11B 109.5 . . ?
H11A C11 H11B 109.5 . . ?
P1 C11 H11C 109.5 . . ?
H11A C11 H11C 109.5 . . ?
H11B C11 H11C 109.5 . . ?
P1 C12 H12A 109.5 . . ?
P1 C12 H12B 109.5 . . ?
H12A C12 H12B 109.5 . . ?
P1 C12 H12C 109.5 . . ?
H12A C12 H12C 109.5 . . ?
H12B C12 H12C 109.5 . . ?
P1 C13 H13A 109.5 . . ?
P1 C13 H13B 109.5 . . ?
H13A C13 H13B 109.5 . . ?
P1 C13 H13C 109.5 . . ?
H13A C13 H13C 109.5 . . ?
H13B C13 H13C 109.5 . . ?
P2 C21 H21A 109.5 . . ?
P2 C21 H21B 109.5 . . ?
H21A C21 H21B 109.5 . . ?
P2 C21 H21C 109.5 . . ?
H21A C21 H21C 109.5 . . ?
H21B C21 H21C 109.5 . . ?
P2 C22 H22A 109.5 . . ?
P2 C22 H22B 109.5 . . ?
H22A C22 H22B 109.5 . . ?
P2 C22 H22C 109.5 . . ?
H22A C22 H22C 109.5 . . ?
H22B C22 H22C 109.5 . . ?
P2 C23 H23A 109.5 . . ?
P2 C23 H23B 109.5 . . ?
H23A C23 H23B 109.5 . . ?
P2 C23 H23C 109.5 . . ?
H23A C23 H23C 109.5 . . ?
H23B C23 H23C 109.5 . . ?
P3 C31 H31A 109.5 . . ?
P3 C31 H31B 109.5 . . ?
H31A C31 H31B 109.5 . . ?
P3 C31 H31C 109.5 . . ?
H31A C31 H31C 109.5 . . ?
H31B C31 H31C 109.5 . . ?
P3 C32 H32A 109.5 . . ?
P3 C32 H32B 109.5 . . ?
H32A C32 H32B 109.5 . . ?
P3 C32 H32C 109.5 . . ?
H32A C32 H32C 109.5 . . ?
H32B C32 H32C 109.5 . . ?
P3 C33 H33A 109.5 . . ?
P3 C33 H33B 109.5 . . ?
H33A C33 H33B 109.5 . . ?
P3 C33 H33C 109.5 . . ?
H33A C33 H33C 109.5 . . ?
H33B C33 H33C 109.5 . . ?

loop_
_geom_bond_atom_site_label_1
_geom_bond_atom_site_label_2
_geom_bond_distance
_geom_bond_site_symmetry_2
_geom_bond_publ_flag
Mo H1 1.59(2) . ?
Mo H2 1.62(2) . ?
Mo O3 2.1623(13) . ?
Mo O2 2.2255(12) . ?
Mo O1 2.2441(13) . ?
Mo P3 2.3971(5) . ?
Mo P1 2.4095(5) . ?
Mo P2 2.4282(5) . ?
Mo C1 2.5854(19) . ?
Mo H1 1.59(2) . ?
Mo H2 1.62(2) . ?
O1 C1 1.273(2) . ?
O2 C1 1.260(2) . ?
O3 C6 1.286(2) . ?
O4 C6 1.225(2) . ?
P1 C11 1.822(3) . ?
P1 C13 1.823(2) . ?
P1 C12 1.832(2) . ?
P2 C21 1.817(2) . ?
P2 C23 1.824(2) . ?
P2 C22 1.824(2) . ?
P3 C31 1.824(3) . ?
P3 C33 1.826(2) . ?
P3 C32 1.828(2) . ?
C1 C2 1.529(3) . ?
C2 C3 1.500(4) . ?
C2 C4 1.522(3) . ?
C2 C5 1.537(4) . ?
C3 H3A 0.9700 . ?
C3 H3B 0.9700 . ?
C3 H3C 0.9700 . ?
C4 H4A 0.9700 . ?
C4 H4B 0.9700 . ?
C4 H4C 0.9700 . ?
C5 H5A 0.9700 . ?
C5 H5B 0.9700 . ?
C5 H5C 0.9700 . ?
C6 C7 1.554(3) . ?
C7 C8 1.504(3) . ?
C7 C10 1.516(3) . ?
C7 C9 1.528(4) . ?
C8 H8A 0.9700 . ?
C8 H8B 0.9700 . ?
C8 H8C 0.9700 . ?
C9 H9A 0.9700 . ?
C9 H9B 0.9700 . ?
C9 H9C 0.9700 . ?
C10 H10A 0.9700 . ?
C10 H10B 0.9700 . ?
C10 H10C 0.9700 . ?
C11 H11A 0.9700 . ?
C11 H11B 0.9700 . ?
C11 H11C 0.9700 . ?
C12 H12A 0.9700 . ?
C12 H12B 0.9700 . ?
C12 H12C 0.9700 . ?
C13 H13A 0.9700 . ?
C13 H13B 0.9700 . ?
C13 H13C 0.9700 . ?
C21 H21A 0.9700 . ?
C21 H21B 0.9700 . ?
C21 H21C 0.9700 . ?
C22 H22A 0.9700 . ?
C22 H22B 0.9700 . ?
C22 H22C 0.9700 . ?
C23 H23A 0.9700 . ?
C23 H23B 0.9700 . ?
C23 H23C 0.9700 . ?
C31 H31A 0.9700 . ?
C31 H31B 0.9700 . ?
C31 H31C 0.9700 . ?
C32 H32A 0.9700 . ?
C32 H32B 0.9700 . ?
C32 H32C 0.9700 . ?
C33 H33A 0.9700 . ?
C33 H33B 0.9700 . ?
C33 H33C 0.9700 . ?
